data_1527708
loop_
_publ_author_name
'Kuznietz, M.'
'Andre, G.'
'Bouree, F.'
'Pinto, H.'
'Ettedgui, H.'
'Melamud, M.'

_publ_section_title
;
 Neutron diffraction and ac susceptibility studies of solid solutions U M
 M' X2 (M, M'= Co, Ni, Cu; X= Si, Ge)
;
_journal_name_full 'Journal of Magnetism and Magnetic Materials'
_journal_page_first 322
_journal_page_last 328
_journal_volume 137
_journal_year 1994
_chemical_formula_sum 'Co Ge2 Ni U'
_chemical_name_systematic '(Co Ni) Ge2 U'
_space_group_IT_number 129
_symmetry_space_group_name_Hall 'P 4ab 2ab -1ab'
_symmetry_space_group_name_H-M 'P 4/n m m :1'
_cell_angle_alpha 90
_cell_angle_beta 90
_cell_angle_gamma 90
_cell_formula_units_Z 2
_cell_length_a 4.069
_cell_length_b 4.069
_cell_length_c 9.549
_cell_volume 158.101
_citation_journal_id_ASTM JMMMDC
_cod_data_source_file Kuznietz_JMMMDC_1994_348.cif
_cod_data_source_block Co1Ge2Ni1U1
_cod_original_cell_volume 158.1005
_cod_original_sg_symbol_Hall '-P 4a 2a (x-1/4,y+1/4,z)'
_cod_original_formula_sum 'Co1 Ge2 Ni1 U1'
_cod_database_code 1527708

loop_
_symmetry_equiv_pos_as_xyz
x,y,z
-y+1/2,x+1/2,z
-x,-y,z
y+1/2,-x+1/2,z
x+1/2,-y+1/2,-z
y,x,-z
-x+1/2,y+1/2,-z
-y,-x,-z
-x+1/2,-y+1/2,-z
y,-x,-z
x+1/2,y+1/2,-z
-y,x,-z
-x,y,z
-y+1/2,-x+1/2,z
x,-y,z
y+1/2,x+1/2,z

loop_
_atom_site_label
_atom_site_type_symbol
_atom_site_fract_x
_atom_site_fract_y
_atom_site_fract_z
_atom_site_occupancy
_atom_site_U_iso_or_equiv
Co1 Co 0 0 0 0.5 0.0
Ge1 Ge 0 0 0.5 1 0.0
Ni1 Ni 0 0 0 0.5 0.0
Co2 Co 0 0.5 0.3749 0.5 0.0
U1 U 0 0.5 0.7533 1 0.0
Ge2 Ge 0 0.5 0.1327 1 0.0
Ni2 Ni 0 0.5 0.5749 0.5 0.0
